data_2211953
loop_
_publ_author_name
'Xiao-Bao Chen'
'De-Qing Shi'

_publ_section_title
3-(6-Chloropyridin-3-ylmethyl)-7-imino-6-isobutyl-6,7-dihydro-3<i>H</i>-1,2,3-triazolo[4,5-<i>d</i>]pyrimidine
_journal_coeditor_code SJ2198
_journal_issue 1
_journal_name_full 'Acta Crystallographica Section E'
_journal_page_first o337
_journal_page_last o339
_journal_paper_doi 10.1107/S1600536806053839
_journal_volume 63
_journal_year 2007
_chemical_formula_iupac 'C14 H16 Cl N7'
_chemical_formula_moiety 'C14 H16 Cl N7'
_chemical_formula_sum 'C14 H16 Cl N7'
_chemical_formula_weight 317.79
_chemical_name_systematic
;
3-(6-Chloropyridin-3-ylmethyl)-7-imino-6-isobutyl-6,7-dihydro-3H-1,2,3-
triazolo[4,5-d]pyrimidine
;
_space_group_IT_number 14
_symmetry_cell_setting monoclinic
_symmetry_space_group_name_Hall '-P 2ybc'
_symmetry_space_group_name_H-M 'P 1 21/c 1'
_atom_sites_solution_hydrogens geom
_atom_sites_solution_primary direct
_atom_sites_solution_secondary difmap
_cell_angle_alpha 90.00
_cell_angle_beta 93.392(2)
_cell_angle_gamma 90.00
_cell_formula_units_Z 4
_cell_length_a 14.3695(18)
_cell_length_b 13.1510(17)
_cell_length_c 8.3524(11)
_cell_measurement_reflns_used 3066
_cell_measurement_temperature 297(2)
_cell_measurement_theta_max 22.59
_cell_measurement_theta_min 2.84
_cell_volume 1575.6(4)
_computing_cell_refinement 'SAINT (Bruker, 2000)'
_computing_data_collection 'SMART (Bruker, 2000)'
_computing_data_reduction SAINT
_computing_molecular_graphics 'SHELXTL (Bruker, 1997)'
_computing_publication_material SHELXTL
_computing_structure_refinement 'SHELXL97 (Sheldrick, 1997)'
_computing_structure_solution 'SHELXS97 (Sheldrick, 1997)'
_diffrn_ambient_temperature 297(2)
_diffrn_measured_fraction_theta_full 0.999
_diffrn_measured_fraction_theta_max 0.999
_diffrn_measurement_device_type 'Bruker SMART APEX CCD area-detector'
_diffrn_measurement_method '\f and \w'
_diffrn_radiation_monochromator graphite
_diffrn_radiation_source 'fine-focus sealed tube'
_diffrn_radiation_type MoK\a
_diffrn_radiation_wavelength 0.71073
_diffrn_reflns_av_R_equivalents 0.0374
_diffrn_reflns_av_sigmaI/netI 0.0381
_diffrn_reflns_limit_h_max 18
_diffrn_reflns_limit_h_min -16
_diffrn_reflns_limit_k_max 16
_diffrn_reflns_limit_k_min -16
_diffrn_reflns_limit_l_max 10
_diffrn_reflns_limit_l_min -10
_diffrn_reflns_number 11112
_diffrn_reflns_theta_full 26.50
_diffrn_reflns_theta_max 26.50
_diffrn_reflns_theta_min 2.10
_diffrn_standards_number 0
_exptl_absorpt_coefficient_mu 0.250
_exptl_absorpt_correction_T_max 0.9901
_exptl_absorpt_correction_T_min 0.9287
_exptl_absorpt_correction_type multi-scan
_exptl_absorpt_process_details '(SADABS; Sheldrick, 2001)'
_exptl_crystal_colour colorless
_exptl_crystal_density_diffrn 1.340
_exptl_crystal_density_method 'not measured'
_exptl_crystal_description plate
_exptl_crystal_F_000 664
_exptl_crystal_size_max 0.30
_exptl_crystal_size_mid 0.20
_exptl_crystal_size_min 0.04
_refine_diff_density_max 0.351
_refine_diff_density_min -0.306
_refine_ls_extinction_method none
_refine_ls_goodness_of_fit_ref 1.050
_refine_ls_hydrogen_treatment mixed
_refine_ls_matrix_type full
_refine_ls_number_parameters 205
_refine_ls_number_reflns 3273
_refine_ls_number_restraints 0
_refine_ls_restrained_S_all 1.050
_refine_ls_R_factor_all 0.0802
_refine_ls_R_factor_gt 0.0592
_refine_ls_shift/su_max 0.001
_refine_ls_shift/su_mean 0.000
_refine_ls_structure_factor_coef Fsqd
_refine_ls_weighting_details 'calc w=1/[\s^2^(Fo^2^)+(0.0682P)^2^+0.4489P] where P=(Fo^2^+2Fc^2^)/3'
_refine_ls_weighting_scheme calc
_refine_ls_wR_factor_gt 0.1425
_refine_ls_wR_factor_ref 0.1546
_reflns_number_gt 2439
_reflns_number_total 3273
_reflns_threshold_expression I>2\s(I)
_cod_data_source_file sj2198.cif
_cod_data_source_block I
_cod_depositor_comments
;
The following automatic conversions were performed:
'_symmetry_cell_setting' value 'Monoclinic' changed to 'monoclinic'
according to '/home/saulius/struct/CIF-dictionaries/cif_core.dic'
dictionary named 'cif_core.dic' version 2.4.1 from 2010-06-29.

Automatic conversion script
Id: cif_fix_enum 1527 2010-12-29 10:47:43Z saulius 

The following automatic conversions were performed:

'_symmetry_cell_setting' value 'Monoclinic' changed to 'monoclinic'
according to /home/saulius/struct/CIF-dictionaries/cif_core.dic
dictionary named 'cif_core.dic' version 2.4.1 from 2010-06-29.

Automatic conversion script
Id: cif_fix_values 1715 2011-07-08 13:25:40Z adriana 
;
_cod_original_sg_symbol_H-M 'P 21/c'
_cod_database_code 2211953
_cod_database_fobs_code 2211953

loop_
_symmetry_equiv_pos_as_xyz
'x, y, z'
'-x, y+1/2, -z+1/2'
'-x, -y, -z'
'x, -y-1/2, z-1/2'

loop_
_atom_site_type_symbol
_atom_site_label
_atom_site_fract_x
_atom_site_fract_y
_atom_site_fract_z
_atom_site_U_iso_or_equiv
_atom_site_adp_type
_atom_site_calc_flag
_atom_site_refinement_flags
_atom_site_occupancy
C C1 0.58053(18) 0.2770(2) 0.2532(3) 0.0647(7) Uani d . 1
C C2 0.5857(2) 0.1735(2) 0.2572(4) 0.0790(9) Uani d . 1
H H2 0.5402 0.1333 0.2046 0.095 Uiso calc R 1
C C3 0.6606(2) 0.1310(2) 0.3416(4) 0.0739(8) Uani d . 1
H H3 0.6660 0.0606 0.3486 0.089 Uiso calc R 1
C C4 0.72778(16) 0.19221(17) 0.4161(3) 0.0493(6) Uani d . 1
C C5 0.71502(18) 0.29488(18) 0.4007(3) 0.0598(7) Uani d . 1
H H5 0.7599 0.3375 0.4496 0.072 Uiso calc R 1
C C6 0.80940(18) 0.15076(19) 0.5158(3) 0.0590(6) Uani d . 1
H H6A 0.8472 0.2071 0.5573 0.071 Uiso calc R 1
H H6B 0.7866 0.1144 0.6066 0.071 Uiso calc R 1
C C7 0.97032(14) 0.01199(14) 0.2854(2) 0.0398(5) Uani d . 1
C C8 0.94071(15) 0.10394(15) 0.3392(3) 0.0432(5) Uani d . 1
C C10 1.04766(18) 0.18980(16) 0.2197(3) 0.0532(6) Uani d . 1
H H10 1.0763 0.2505 0.1935 0.064 Uiso calc R 1
C C12 1.04844(15) 0.00482(14) 0.1865(2) 0.0398(5) Uani d . 1
C C13 1.16511(16) 0.11221(17) 0.0594(3) 0.0512(6) Uani d . 1
H H13A 1.1679 0.1812 0.0188 0.061 Uiso calc R 1
H H13B 1.1550 0.0672 -0.0320 0.061 Uiso calc R 1
C C14 1.25785(17) 0.08659(17) 0.1442(3) 0.0543(6) Uani d . 1
H H14 1.2530 0.0183 0.1900 0.065 Uiso calc R 1
C C15 1.2833(2) 0.1594(3) 0.2802(4) 0.0879(10) Uani d . 1
H H15A 1.2874 0.2272 0.2386 0.132 Uiso calc R 1
H H15B 1.3423 0.1402 0.3311 0.132 Uiso calc R 1
H H15C 1.2362 0.1570 0.3571 0.132 Uiso calc R 1
C C16 1.3325(2) 0.0837(2) 0.0225(4) 0.0799(9) Uani d . 1
H H16A 1.3131 0.0390 -0.0640 0.120 Uiso calc R 1
H H16B 1.3899 0.0594 0.0734 0.120 Uiso calc R 1
H H16C 1.3417 0.1509 -0.0186 0.120 Uiso calc R 1
Cl Cl1 0.48511(6) 0.33436(9) 0.15106(12) 0.1074(4) Uani d . 1
N N1 0.64219(16) 0.33783(17) 0.3199(3) 0.0706(6) Uani d . 1
N N2 0.86786(13) 0.08249(14) 0.4273(2) 0.0490(5) Uani d . 1
N N3 0.85299(14) -0.01952(14) 0.4288(2) 0.0536(5) Uani d . 1
N N4 0.91558(13) -0.06234(13) 0.3423(2) 0.0481(5) Uani d . 1
N N5 1.08640(13) -0.07100(14) 0.1224(2) 0.0469(5) Uani d . 1
H H5A 1.0562(16) -0.1264(19) 0.145(3) 0.055(7) Uiso d . 1
N N6 1.08493(12) 0.10393(12) 0.1601(2) 0.0436(5) Uani d . 1
N N7 0.97706(14) 0.19760(13) 0.3085(3) 0.0540(5) Uani d . 1

loop_
_atom_site_aniso_label
_atom_site_aniso_U_11
_atom_site_aniso_U_22
_atom_site_aniso_U_33
_atom_site_aniso_U_12
_atom_site_aniso_U_13
_atom_site_aniso_U_23
C1 0.0456(14) 0.086(2) 0.0631(16) 0.0000(13) 0.0118(12) 0.0103(14)
C2 0.0583(17) 0.081(2) 0.096(2) -0.0115(15) -0.0046(16) -0.0185(17)
C3 0.0717(19) 0.0534(15) 0.096(2) -0.0045(13) 0.0039(16) -0.0125(15)
C4 0.0503(13) 0.0493(13) 0.0495(13) 0.0004(10) 0.0141(10) -0.0039(10)
C5 0.0562(15) 0.0489(14) 0.0741(17) -0.0090(11) 0.0025(13) 0.0015(12)
C6 0.0667(16) 0.0582(15) 0.0525(14) 0.0092(12) 0.0071(12) -0.0071(11)
C7 0.0479(12) 0.0276(10) 0.0432(11) -0.0004(8) -0.0041(9) 0.0012(8)
C8 0.0483(13) 0.0347(11) 0.0461(12) 0.0023(9) -0.0007(10) 0.0011(9)
C10 0.0662(16) 0.0271(10) 0.0661(16) -0.0023(10) 0.0020(13) 0.0044(10)
C12 0.0491(12) 0.0261(9) 0.0430(11) 0.0015(8) -0.0079(9) 0.0014(8)
C13 0.0640(15) 0.0388(12) 0.0511(13) -0.0066(10) 0.0064(11) 0.0036(10)
C14 0.0571(14) 0.0437(12) 0.0622(15) -0.0092(11) 0.0043(12) 0.0031(11)
C15 0.078(2) 0.109(3) 0.076(2) -0.0320(18) 0.0010(16) -0.0204(18)
C16 0.0686(19) 0.078(2) 0.095(2) -0.0049(15) 0.0196(16) -0.0049(17)
Cl1 0.0646(5) 0.1480(9) 0.1083(7) 0.0161(5) -0.0048(5) 0.0325(6)
N1 0.0629(14) 0.0579(13) 0.0907(17) 0.0003(11) 0.0022(13) 0.0147(12)
N2 0.0557(12) 0.0395(10) 0.0520(11) 0.0064(8) 0.0043(9) -0.0013(8)
N3 0.0602(12) 0.0437(11) 0.0572(12) -0.0027(9) 0.0068(10) 0.0021(9)
N4 0.0561(11) 0.0353(10) 0.0527(11) -0.0035(8) 0.0006(9) 0.0016(8)
N5 0.0531(11) 0.0296(10) 0.0577(12) -0.0001(8) 0.0009(9) -0.0038(8)
N6 0.0526(11) 0.0284(9) 0.0493(11) -0.0009(7) 0.0001(8) 0.0034(7)
N7 0.0643(13) 0.0282(9) 0.0702(13) 0.0030(8) 0.0096(11) 0.0004(9)

loop_
_atom_type_symbol
_atom_type_description
_atom_type_scat_dispersion_real
_atom_type_scat_dispersion_imag
_atom_type_scat_source
C C 0.0033 0.0016 'International Tables Vol C Tables 4.2.6.8 and 6.1.1.4'
H H 0.0000 0.0000 'International Tables Vol C Tables 4.2.6.8 and 6.1.1.4'
N N 0.0061 0.0033 'International Tables Vol C Tables 4.2.6.8 and 6.1.1.4'
Cl Cl 0.1484 0.1585 'International Tables Vol C Tables 4.2.6.8 and 6.1.1.4'

loop_
_geom_angle_atom_site_label_1
_geom_angle_atom_site_label_2
_geom_angle_atom_site_label_3
_geom_angle
N1 C1 C2 124.9(3)
N1 C1 Cl1 116.2(2)
C2 C1 Cl1 119.0(2)
C1 C2 C3 117.4(3)
C1 C2 H2 121.3
C3 C2 H2 121.3
C2 C3 C4 120.2(3)
C2 C3 H3 119.9
C4 C3 H3 119.9
C5 C4 C3 116.6(2)
C5 C4 C6 120.5(2)
C3 C4 C6 122.9(2)
N1 C5 C4 124.1(2)
N1 C5 H5 117.9
C4 C5 H5 117.9
N2 C6 C4 113.38(19)
N2 C6 H6A 108.9
C4 C6 H6A 108.9
N2 C6 H6B 108.9
C4 C6 H6B 108.9
H6A C6 H6B 107.7
N4 C7 C8 108.91(19)
N4 C7 C12 129.99(18)
C8 C7 C12 121.10(18)
N2 C8 C7 105.18(18)
N2 C8 N7 127.6(2)
C7 C8 N7 127.3(2)
N7 C10 N6 128.0(2)
N7 C10 H10 116.0
N6 C10 H10 116.0
N5 C12 N6 118.8(2)
N5 C12 C7 131.61(19)
N6 C12 C7 109.61(16)
N6 C13 C14 114.52(19)
N6 C13 H13A 108.6
C14 C13 H13A 108.6
N6 C13 H13B 108.6
C14 C13 H13B 108.6
H13A C13 H13B 107.6
C13 C14 C15 112.2(2)
C13 C14 C16 109.3(2)
C15 C14 C16 111.6(2)
C13 C14 H14 107.9
C15 C14 H14 107.9
C16 C14 H14 107.9
C14 C15 H15A 109.5
C14 C15 H15B 109.5
H15A C15 H15B 109.5
C14 C15 H15C 109.5
H15A C15 H15C 109.5
H15B C15 H15C 109.5
C14 C16 H16A 109.5
C14 C16 H16B 109.5
H16A C16 H16B 109.5
C14 C16 H16C 109.5
H16A C16 H16C 109.5
H16B C16 H16C 109.5
C1 N1 C5 116.8(2)
C8 N2 N3 109.87(18)
C8 N2 C6 129.6(2)
N3 N2 C6 120.5(2)
N4 N3 N2 107.78(17)
N3 N4 C7 108.26(17)
C12 N5 H5A 109.2(16)
C10 N6 C12 123.17(19)
C10 N6 C13 119.19(18)
C12 N6 C13 117.61(17)
C10 N7 C8 110.88(18)

loop_
_geom_bond_atom_site_label_1
_geom_bond_atom_site_label_2
_geom_bond_distance
_geom_bond_publ_flag
C1 N1 1.295(4) ?
C1 C2 1.363(4) ?
C1 Cl1 1.743(3) ?
C2 C3 1.370(4) ?
C2 H2 0.9300 ?
C3 C4 1.377(3) ?
C3 H3 0.9300 ?
C4 C5 1.368(3) ?
C4 C6 1.500(3) ?
C5 N1 1.336(3) ?
C5 H5 0.9300 ?
C6 N2 1.460(3) ?
C6 H6A 0.9700 ?
C6 H6B 0.9700 ?
C7 N4 1.358(3) yes
C7 C8 1.367(3) ?
C7 C12 1.436(3) yes
C8 N2 1.345(3) yes
C8 N7 1.368(3) yes
C10 N7 1.296(3) ?
C10 N6 1.357(3) yes
C10 H10 0.9300 ?
C12 N5 1.270(3) yes
C12 N6 1.427(2) yes
C13 N6 1.470(3) ?
C13 C14 1.510(3) ?
C13 H13A 0.9700 ?
C13 H13B 0.9700 ?
C14 C15 1.514(4) ?
C14 C16 1.521(4) ?
C14 H14 0.9800 ?
C15 H15A 0.9600 ?
C15 H15B 0.9600 ?
C15 H15C 0.9600 ?
C16 H16A 0.9600 ?
C16 H16B 0.9600 ?
C16 H16C 0.9600 ?
N2 N3 1.359(3) ?
N3 N4 1.313(3) ?
N5 H5A 0.88(2) ?

loop_
_geom_hbond_atom_site_label_D
_geom_hbond_atom_site_label_H
_geom_hbond_atom_site_label_A
_geom_hbond_site_symmetry_A
_geom_hbond_distance_DH
_geom_hbond_distance_HA
_geom_hbond_distance_DA
_geom_hbond_angle_DHA
N5 H5A N7 2_745 0.88(2) 2.40(3) 3.238(3) 161(2)
C5 H5 N5 2_755 0.93 2.62 3.370(3) 138.5
C10 H10 N4 2_755 0.93 2.48 3.347(3) 154.7

loop_
_geom_torsion_atom_site_label_1
_geom_torsion_atom_site_label_2
_geom_torsion_atom_site_label_3
_geom_torsion_atom_site_label_4
_geom_torsion
N1 C1 C2 C3 1.8(5)
Cl1 C1 C2 C3 -178.5(2)
C1 C2 C3 C4 -1.1(5)
C2 C3 C4 C5 0.1(4)
C2 C3 C4 C6 177.5(3)
C3 C4 C5 N1 0.4(4)
C6 C4 C5 N1 -177.0(2)
C5 C4 C6 N2 -123.5(2)
C3 C4 C6 N2 59.2(3)
N4 C7 C8 N2 -0.3(2)
C12 C7 C8 N2 -179.71(17)
N4 C7 C8 N7 -179.8(2)
C12 C7 C8 N7 0.8(3)
N4 C7 C12 N5 1.8(4)
C8 C7 C12 N5 -178.9(2)
N4 C7 C12 N6 -179.0(2)
C8 C7 C12 N6 0.3(3)
N6 C13 C14 C15 -63.4(3)
N6 C13 C14 C16 172.20(19)
C2 C1 N1 C5 -1.3(4)
Cl1 C1 N1 C5 179.0(2)
C4 C5 N1 C1 0.2(4)
C7 C8 N2 N3 0.3(2)
N7 C8 N2 N3 179.7(2)
C7 C8 N2 C6 179.2(2)
N7 C8 N2 C6 -1.3(4)
C4 C6 N2 C8 88.0(3)
C4 C6 N2 N3 -93.2(3)
C8 N2 N3 N4 -0.1(2)
C6 N2 N3 N4 -179.14(19)
N2 N3 N4 C7 -0.1(2)
C8 C7 N4 N3 0.2(2)
C12 C7 N4 N3 179.6(2)
N7 C10 N6 C12 1.1(4)
N7 C10 N6 C13 179.3(2)
N5 C12 N6 C10 178.1(2)
C7 C12 N6 C10 -1.2(3)
N5 C12 N6 C13 0.0(3)
C7 C12 N6 C13 -179.37(17)
C14 C13 N6 C10 102.2(2)
C14 C13 N6 C12 -79.5(2)
N6 C10 N7 C8 0.0(3)
N2 C8 N7 C10 179.7(2)
C7 C8 N7 C10 -1.0(3)

loop_
_cod_related_entry_id
_cod_related_entry_database
_cod_related_entry_code
1 ChemSpider 21125587
